data_7014105
loop_
_publ_author_name
'du Peloux, Charlotte'
'Dolbecq, Anne'
'Mialane, Pierre'
'Marrot, J\'er\^ome'
'S\'echeresse, Francis'

_publ_section_title
;
 Template synthesis of [(Mo(V)2O4)(O3PCH2PO3)]n clusters (n = 3, 4,
 10): solid state and solution studies.
;
_journal_issue 8
_journal_name_full 'Dalton transactions (Cambridge, England : 2003)'
_journal_page_first 1259
_journal_page_last 1263
_journal_paper_doi 10.1039/b401250j
_journal_year 2004
_chemical_formula_sum 'C3 H42 Mo7 Na8 O52 P6'
_chemical_formula_weight 1951.69
_chemical_name_systematic
;
?
;
_space_group_IT_number 14
_symmetry_cell_setting monoclinic
_symmetry_space_group_name_Hall '-P 2yn'
_symmetry_space_group_name_H-M 'P 1 21/n 1'
_atom_sites_solution_hydrogens geom
_atom_sites_solution_primary direct
_atom_sites_solution_secondary difmap
_audit_creation_method SHELXL-97
_cell_angle_alpha 90.00
_cell_angle_beta 94.9080(10)
_cell_angle_gamma 90.00
_cell_formula_units_Z 4
_cell_length_a 16.9461(3)
_cell_length_b 13.50320(10)
_cell_length_c 22.3135(3)
_cell_measurement_reflns_used 20090
_cell_measurement_temperature 296(2)
_cell_volume 5087.20(12)
_computing_cell_refinement 'Bruker SMART'
_computing_data_collection 'Bruker SMART'
_computing_data_reduction 'Bruker SHELXTL'
_computing_molecular_graphics 'Bruker SHELXTL'
_computing_publication_material 'Bruker SHELXTL'
_computing_structure_refinement 'SHELXL-97 (Sheldrick, 1997)'
_computing_structure_solution 'SHELXS-97 (Sheldrick, 1990)'
_diffrn_ambient_temperature 296(2)
_diffrn_measured_fraction_theta_full 0.908
_diffrn_measured_fraction_theta_max 0.908
_diffrn_measurement_device_type 'CCD area detector'
_diffrn_measurement_method 'phi and omega scans'
_diffrn_radiation_monochromator graphite
_diffrn_radiation_source 'fine-focus sealed tube'
_diffrn_radiation_type MoK\a
_diffrn_radiation_wavelength 0.71073
_diffrn_reflns_av_R_equivalents 0.0444
_diffrn_reflns_av_sigmaI/netI 0.0614
_diffrn_reflns_limit_h_max 17
_diffrn_reflns_limit_h_min -23
_diffrn_reflns_limit_k_max 11
_diffrn_reflns_limit_k_min -18
_diffrn_reflns_limit_l_max 30
_diffrn_reflns_limit_l_min -30
_diffrn_reflns_number 34858
_diffrn_reflns_theta_full 29.79
_diffrn_reflns_theta_max 29.79
_diffrn_reflns_theta_min 1.45
_diffrn_standards_decay_% 0
_diffrn_standards_interval_count 0
_diffrn_standards_interval_time 0
_diffrn_standards_number 0
_exptl_absorpt_coefficient_mu 2.055
_exptl_absorpt_correction_T_max 0.7621
_exptl_absorpt_correction_T_min 0.6386
_exptl_absorpt_correction_type multi-scan
_exptl_absorpt_process_details 'SADABS (Sheldrick, 1996)'
_exptl_crystal_colour red
_exptl_crystal_density_diffrn 2.548
_exptl_crystal_density_method 'not measured'
_exptl_crystal_description parallelepiped
_exptl_crystal_F_000 3792
_exptl_crystal_size_max 0.24
_exptl_crystal_size_mid 0.16
_exptl_crystal_size_min 0.14
_refine_diff_density_max 1.616
_refine_diff_density_min -1.673
_refine_diff_density_rms 0.185
_refine_ls_extinction_coef 0.000381(19)
_refine_ls_extinction_expression Fc^*^=kFc[1+0.001xFc^2^\l^3^/sin(2\q)]^-1/4^
_refine_ls_extinction_method SHELXL
_refine_ls_goodness_of_fit_ref 1.028
_refine_ls_hydrogen_treatment mixed
_refine_ls_matrix_type full
_refine_ls_number_parameters 714
_refine_ls_number_reflns 13218
_refine_ls_number_restraints 0
_refine_ls_restrained_S_all 1.028
_refine_ls_R_factor_all 0.0871
_refine_ls_R_factor_gt 0.0530
_refine_ls_shift/su_max 0.070
_refine_ls_shift/su_mean 0.001
_refine_ls_structure_factor_coef Fsqd
_refine_ls_weighting_details 'calc w=1/[\s^2^(Fo^2^)+(0.0646P)^2^+27.6452P] where P=(Fo^2^+2Fc^2^)/3'
_refine_ls_weighting_scheme calc
_refine_ls_wR_factor_gt 0.1344
_refine_ls_wR_factor_ref 0.1512
_reflns_number_gt 9164
_reflns_number_total 13218
_reflns_threshold_expression >2sigma(I)
_cod_data_source_file b401250j.txt
_cod_data_source_block 4
_cod_depositor_comments
;
The following automatic conversions were performed:
'_symmetry_cell_setting' value 'Monoclinic' changed to 'monoclinic'
according to '/home/saulius/struct/CIF-dictionaries/cif_core.dic'
dictionary named 'cif_core.dic' version 2.4.1 from 2010-06-29.

Automatic conversion script
Id: cif_fix_enum 1527 2010-12-29 10:47:43Z saulius 
;
_cod_original_sg_symbol_H-M P2(1)/n
_cod_database_code 7014105

loop_
_symmetry_equiv_pos_as_xyz
'x, y, z'
'-x+1/2, y+1/2, -z+1/2'
'-x, -y, -z'
'x-1/2, -y-1/2, z-1/2'

loop_
_atom_site_label
_atom_site_type_symbol
_atom_site_fract_x
_atom_site_fract_y
_atom_site_fract_z
_atom_site_U_iso_or_equiv
_atom_site_adp_type
_atom_site_occupancy
_atom_site_symmetry_multiplicity
_atom_site_calc_flag
_atom_site_refinement_flags
_atom_site_disorder_assembly
_atom_site_disorder_group
Mo1 Mo 0.232523(14) 0.836557(17) 0.127195(10) 0.02754(6) Uani 1 1 d . . .
Mo2 Mo 0.226601(14) 0.743516(18) 0.026618(11) 0.02883(6) Uani 1 1 d . . .
Mo3 Mo 0.245058(14) 0.910642(18) -0.143916(11) 0.02937(6) Uani 1 1 d . . .
Mo4 Mo 0.262858(13) 1.100291(18) -0.141345(10) 0.02770(6) Uani 1 1 d . . .
Mo5 Mo 0.271988(14) 1.266010(18) 0.032449(11) 0.02844(6) Uani 1 1 d . . .
Mo6 Mo 0.259630(14) 1.168424(18) 0.130332(11) 0.02937(6) Uani 1 1 d . . .
Mo7 Mo 0.29603(2) 0.99809(3) 0.008961(19) 0.02126(10) Uani 0.50 1 d P . .
Mo8 Mo 0.20453(2) 1.01154(3) -0.00117(2) 0.02451(11) Uani 0.50 1 d P . .
P1 P 0.33097(4) 0.99139(5) 0.22446(3) 0.02861(18) Uani 1 1 d . . .
P2 P 0.15339(4) 1.01278(5) 0.20882(3) 0.02754(17) Uani 1 1 d . . .
P3 P 0.31211(4) 0.68710(6) -0.09807(3) 0.03324(19) Uani 1 1 d . . .
P4 P 0.13442(4) 0.71462(5) -0.11077(3) 0.02931(18) Uani 1 1 d . . .
P5 P 0.37252(4) 1.29411(6) -0.08896(3) 0.02927(18) Uani 1 1 d . . .
P6 P 0.19560(4) 1.32476(6) -0.10628(4) 0.03255(19) Uani 1 1 d . . .
Na1 Na 0.50805(7) 0.86653(9) 0.26434(6) 0.0426(4) Uani 1 1 d . . .
Na2 Na 0.51253(8) 1.38246(11) -0.19089(6) 0.0539(4) Uani 1 1 d . . .
Na3 Na 0.48964(12) 1.11971(16) 0.23028(13) 0.0432(7) Uani 0.50 1 d P . .
Na4 Na 0.03940(14) 0.93469(19) 0.06866(11) 0.0434(7) Uani 0.50 1 d P . .
Na5 Na 0.56497(17) 1.3432(3) -0.02956(14) 0.2462(16) Uani 1 1 d . . .
Na6 Na -0.06231(16) 0.7679(2) -0.11038(15) 0.0633(9) Uani 0.50 1 d P . .
Na7 Na 0.0335(3) 0.8814(4) 0.0147(3) 0.203(3) Uani 0.50 1 d P . .
Na8 Na -0.00743(14) 0.5765(3) -0.06150(11) 0.1826(14) Uani 1 1 d . . .
Na9 Na 0.4660(2) 1.0243(5) -0.07508(16) 0.249(3) Uani 1 1 d . . .
Na10 Na 0.00109(10) 0.87836(12) 0.25070(9) 0.0854(6) Uani 1 1 d . . .
O1 O 0.22314(13) 0.73615(16) 0.17074(9) 0.0405(6) Uani 1 1 d . . .
O2 O 0.21537(13) 0.62869(15) 0.05562(10) 0.0405(6) Uani 1 1 d . . .
O3 O 0.24336(14) 0.90015(17) -0.21934(9) 0.0458(7) Uani 1 1 d . . .
O4 O 0.26607(13) 1.11559(17) -0.21625(9) 0.0433(6) Uani 1 1 d . . .
O5 O 0.27890(13) 1.37852(15) 0.06479(10) 0.0419(6) Uani 1 1 d . . .
O6 O 0.26507(13) 1.26742(16) 0.17631(9) 0.0417(6) Uani 1 1 d . . .
O7 O 0.31422(11) 0.80397(15) 0.07488(8) 0.0335(5) Uani 1 1 d . . .
O8 O 0.14982(10) 0.82648(14) 0.06213(8) 0.0294(5) Uani 1 1 d . . .
O9 O 0.33586(11) 0.99291(14) -0.11923(9) 0.0327(5) Uani 1 1 d . . .
O10 O 0.17120(11) 1.01671(14) -0.13155(9) 0.0313(5) Uani 1 1 d . . .
O11 O 0.34691(11) 1.18270(15) 0.07936(8) 0.0322(5) Uani 1 1 d . . .
O12 O 0.18209(11) 1.20151(14) 0.06434(9) 0.0331(5) Uani 1 1 d . . .
O13 O 0.15148(11) 0.92221(14) 0.16719(8) 0.0311(5) Uani 1 1 d . . .
O14 O 0.32223(11) 0.89831(14) 0.18396(9) 0.0327(5) Uani 1 1 d . . .
O15 O 0.13887(11) 0.72728(15) -0.04208(9) 0.0337(5) Uani 1 1 d . . .
O16 O 0.31048(11) 0.69970(16) -0.02983(9) 0.0362(5) Uani 1 1 d . . .
O17 O 0.14801(11) 0.81768(15) -0.13967(9) 0.0341(5) Uani 1 1 d . . .
O18 O 0.32013(12) 0.78943(15) -0.12711(9) 0.0379(6) Uani 1 1 d . . .
O19 O 0.18792(11) 1.22201(15) -0.13674(9) 0.0356(5) Uani 1 1 d . . .
O20 O 0.35877(11) 1.19214(15) -0.11897(9) 0.0332(5) Uani 1 1 d . . .
O21 O 0.36407(11) 1.28483(15) -0.02094(8) 0.0340(5) Uani 1 1 d . . .
O22 O 0.19283(11) 1.31221(15) -0.03806(8) 0.0326(5) Uani 1 1 d . . .
O23 O 0.33807(11) 1.08409(15) 0.18493(9) 0.0342(5) Uani 1 1 d . . .
O24 O 0.16523(11) 1.10744(14) 0.17114(9) 0.0329(5) Uani 1 1 d . . .
O25 O 0.25000(12) 1.00450(14) 0.07885(8) 0.0335(5) Uani 1 1 d . . .
O26 O 0.24278(12) 0.89760(14) -0.03462(8) 0.0339(5) Uani 1 1 d . . .
O27 O 0.25918(11) 1.11244(14) -0.03250(8) 0.0329(5) Uani 1 1 d . . .
O28 O 0.40225(16) 0.9906(2) 0.01646(15) 0.0759(11) Uani 1 1 d . . .
O29 O 0.09635(14) 1.0343(2) -0.00865(11) 0.0586(8) Uani 1 1 d . . .
O30 O 0.40135(12) 0.98245(15) 0.26975(10) 0.0379(6) Uani 1 1 d . . .
O31 O 0.07931(11) 1.01903(14) 0.24066(9) 0.0350(5) Uani 1 1 d . . .
O32 O 0.05705(11) 0.67066(15) -0.13456(9) 0.0349(5) Uani 1 1 d . . .
O33 O 0.37768(13) 0.61835(17) -0.11281(10) 0.0471(6) Uani 1 1 d . . .
O34 O 0.13274(13) 1.39404(17) -0.13151(11) 0.0501(7) Uani 1 1 d . . .
O35 O 0.45204(11) 1.33548(17) -0.10105(9) 0.0408(6) Uani 1 1 d . . .
O1W O 0.59445(13) 1.00574(17) 0.26218(12) 0.0484(7) Uani 1 1 d . . .
O2W O 0.59137(13) 0.73274(17) 0.23858(10) 0.0453(7) Uani 1 1 d . . .
O3W O 0.40736(13) 1.51060(17) -0.21404(11) 0.0499(7) Uani 1 1 d . . .
O4W O 0.40641(14) 0.74280(17) 0.24770(12) 0.0554(8) Uani 1 1 d . . .
O5W O 0.48303(17) 0.8701(3) 0.14701(13) 0.0913(12) Uani 1 1 d . . .
O6W O 0.61675(18) 1.4353(3) -0.11070(15) 0.0952(12) Uani 1 1 d . . .
O7W O 0.02386(19) 1.2682(3) -0.00125(16) 0.1047(15) Uani 1 1 d . . .
O8W O 0.0823(2) 0.7431(3) 0.2347(2) 0.1483(14) Uani 1 1 d . . .
O9W O 0.4950(2) 0.8924(3) -0.1334(2) 0.1259(18) Uani 1 1 d . . .
O10W O 0.5183(2) 1.1949(4) 0.0136(2) 0.1360(19) Uani 1 1 d . . .
O11W O 0.0421(2) 0.8605(4) 0.3650(2) 0.1312(19) Uani 1 1 d . . .
O12W O -0.0259(3) 1.3739(5) -0.1198(4) 0.100(3) Uani 0.50 1 d P . .
O13W O 0.38060(19) 0.9120(4) 0.38112(15) 0.1247(18) Uani 1 1 d . . .
O14W O -0.02574(17) 0.8538(3) 0.13935(15) 0.0906(12) Uani 1 1 d . . .
O15W O 0.00194(17) 0.9142(2) -0.10954(19) 0.0987(13) Uani 1 1 d . . .
O16W O -0.09649(14) 0.74715(19) 0.25886(12) 0.0555(8) Uani 1 1 d . . .
O17W O 0.09694(19) 0.4952(2) -0.00999(15) 0.0817(11) Uani 1 1 d . . .
O18W O 0.5000 1.5000 0.0000 0.186(7) Uiso 0.50 2 d SP . .
C1 C 0.24060(16) 1.0014(2) 0.26191(13) 0.0321(7) Uani 1 1 d . . .
C2 C 0.21615(18) 0.6374(2) -0.12771(13) 0.0367(8) Uani 1 1 d . . .
C3 C 0.29345(17) 1.3735(2) -0.11925(15) 0.0382(8) Uani 1 1 d . . .

loop_
_atom_site_aniso_label
_atom_site_aniso_U_11
_atom_site_aniso_U_22
_atom_site_aniso_U_33
_atom_site_aniso_U_23
_atom_site_aniso_U_13
_atom_site_aniso_U_12
Mo1 0.02933(10) 0.02605(11) 0.02757(10) -0.00346(9) 0.00432(9) 0.00219(9)
Mo2 0.02928(10) 0.02805(11) 0.02973(11) -0.00529(9) 0.00584(9) 0.00167(9)
Mo3 0.02993(10) 0.02860(11) 0.03050(11) -0.00170(9) 0.00796(9) -0.00443(9)
Mo4 0.02624(10) 0.02855(11) 0.02896(11) 0.00102(9) 0.00622(8) -0.00294(9)
Mo5 0.02903(10) 0.02700(11) 0.03034(11) 0.00245(9) 0.00858(9) 0.00000(9)
Mo6 0.03453(11) 0.02535(11) 0.02945(11) 0.00100(9) 0.00981(9) -0.00122(9)
Mo7 0.01971(17) 0.02166(19) 0.02288(18) -0.00043(16) 0.00447(15) 0.00041(15)
Mo8 0.02189(18) 0.0243(2) 0.0278(2) 0.00091(17) 0.00517(16) -0.00010(16)
P1 0.0296(3) 0.0267(3) 0.0297(3) -0.0003(3) 0.0037(3) -0.0004(3)
P2 0.0287(3) 0.0263(3) 0.0289(3) -0.0018(3) 0.0099(3) 0.0004(3)
P3 0.0337(3) 0.0295(3) 0.0380(4) -0.0071(3) 0.0118(3) 0.0024(3)
P4 0.0303(3) 0.0279(3) 0.0303(3) -0.0038(3) 0.0063(3) -0.0046(3)
P5 0.0261(3) 0.0310(3) 0.0317(3) 0.0037(3) 0.0080(3) -0.0055(3)
P6 0.0291(3) 0.0287(3) 0.0400(4) 0.0066(3) 0.0040(3) 0.0026(3)
Na1 0.0416(6) 0.0365(6) 0.0487(7) 0.0006(6) -0.0013(5) 0.0039(5)
Na2 0.0475(7) 0.0643(9) 0.0514(7) 0.0096(7) 0.0136(6) -0.0056(6)
Na3 0.0197(10) 0.0211(10) 0.0882(18) 0.0077(12) 0.0012(11) -0.0052(8)
Na4 0.0388(11) 0.0468(14) 0.0471(13) 0.0117(11) 0.0169(10) 0.0132(10)
Na5 0.1065(17) 0.425(4) 0.193(2) 0.193(2) -0.0642(16) -0.095(2)
Na6 0.0422(13) 0.0588(17) 0.093(2) -0.0100(16) 0.0290(13) 0.0061(13)
Na7 0.071(3) 0.165(4) 0.362(7) 0.167(4) -0.045(3) -0.005(3)
Na8 0.0922(14) 0.368(4) 0.0856(14) 0.0763(19) -0.0022(12) -0.074(2)
Na9 0.122(2) 0.497(8) 0.124(3) 0.053(4) -0.013(2) -0.015(4)
Na10 0.0762(9) 0.0506(9) 0.1358(14) -0.0215(10) 0.0462(9) -0.0129(8)
O1 0.0501(12) 0.0324(10) 0.0395(11) 0.0041(9) 0.0074(9) 0.0016(9)
O2 0.0478(11) 0.0267(10) 0.0475(12) -0.0042(9) 0.0070(10) -0.0017(9)
O3 0.0570(13) 0.0472(13) 0.0342(11) -0.0041(10) 0.0102(10) -0.0065(11)
O4 0.0545(12) 0.0464(12) 0.0300(10) 0.0078(9) 0.0097(9) -0.0050(10)
O5 0.0560(12) 0.0286(10) 0.0422(11) -0.0013(9) 0.0118(10) -0.0066(9)
O6 0.0567(12) 0.0329(11) 0.0364(10) -0.0016(9) 0.0098(9) -0.0006(10)
O7 0.0323(9) 0.0370(10) 0.0312(9) -0.0046(9) 0.0033(8) 0.0046(8)
O8 0.0266(8) 0.0321(10) 0.0294(9) -0.0026(8) 0.0026(7) 0.0007(8)
O9 0.0298(9) 0.0314(10) 0.0381(10) -0.0033(8) 0.0095(8) -0.0023(8)
O10 0.0274(9) 0.0316(10) 0.0354(10) -0.0024(8) 0.0063(8) -0.0034(8)
O11 0.0285(9) 0.0362(10) 0.0327(9) 0.0053(8) 0.0070(7) -0.0017(8)
O12 0.0351(9) 0.0289(9) 0.0371(10) 0.0018(8) 0.0129(8) 0.0023(8)
O13 0.0310(9) 0.0304(9) 0.0332(9) -0.0072(8) 0.0104(7) 0.0001(8)
O14 0.0296(9) 0.0326(10) 0.0361(10) -0.0018(8) 0.0040(8) 0.0033(8)
O15 0.0340(9) 0.0364(10) 0.0310(9) -0.0053(9) 0.0040(8) -0.0011(8)
O16 0.0355(10) 0.0400(11) 0.0337(10) -0.0100(9) 0.0069(8) 0.0054(9)
O17 0.0325(9) 0.0327(10) 0.0369(10) -0.0016(9) 0.0027(8) -0.0073(8)
O18 0.0397(10) 0.0336(10) 0.0421(11) -0.0036(9) 0.0128(9) -0.0019(9)
O19 0.0312(9) 0.0344(10) 0.0408(11) 0.0006(9) 0.0002(8) -0.0027(8)
O20 0.0260(8) 0.0344(10) 0.0405(10) -0.0007(9) 0.0099(8) -0.0071(8)
O21 0.0303(9) 0.0404(11) 0.0324(9) 0.0013(9) 0.0098(8) -0.0058(8)
O22 0.0300(9) 0.0355(10) 0.0331(10) 0.0010(8) 0.0073(8) 0.0033(8)
O23 0.0325(9) 0.0349(10) 0.0357(10) 0.0032(9) 0.0054(8) -0.0022(8)
O24 0.0355(9) 0.0296(10) 0.0346(10) 0.0028(8) 0.0094(8) 0.0009(8)
O25 0.0434(10) 0.0317(10) 0.0269(9) -0.0015(8) 0.0110(8) -0.0023(8)
O26 0.0467(10) 0.0273(9) 0.0291(9) -0.0029(8) 0.0106(8) -0.0062(8)
O27 0.0427(10) 0.0241(9) 0.0338(9) -0.0003(8) 0.0148(8) -0.0051(8)
O28 0.0461(14) 0.092(2) 0.090(2) 0.0031(18) 0.0075(14) 0.0099(14)
O29 0.0439(12) 0.0789(17) 0.0548(14) -0.0045(14) 0.0144(10) -0.0150(12)
O30 0.0337(10) 0.0403(11) 0.0389(11) 0.0013(9) -0.0025(9) 0.0003(9)
O31 0.0362(9) 0.0314(10) 0.0401(10) -0.0020(8) 0.0198(8) 0.0006(8)
O32 0.0353(10) 0.0338(10) 0.0358(10) -0.0035(9) 0.0035(8) -0.0089(8)
O33 0.0462(11) 0.0430(12) 0.0552(12) -0.0137(10) 0.0214(10) 0.0041(10)
O34 0.0394(11) 0.0447(12) 0.0653(14) 0.0183(11) -0.0007(11) 0.0086(10)
O35 0.0308(9) 0.0525(12) 0.0402(11) 0.0040(10) 0.0091(8) -0.0161(9)
O1W 0.0392(11) 0.0443(13) 0.0623(14) -0.0014(11) 0.0081(10) -0.0044(10)
O2W 0.0451(11) 0.0514(13) 0.0395(11) -0.0044(10) 0.0033(10) 0.0052(10)
O3W 0.0482(11) 0.0476(13) 0.0569(13) -0.0079(11) 0.0214(10) -0.0070(10)
O4W 0.0450(12) 0.0353(12) 0.0854(17) 0.0157(12) 0.0030(12) -0.0055(10)
O5W 0.0641(16) 0.147(3) 0.0653(17) 0.0197(19) 0.0209(14) 0.0411(18)
O6W 0.0708(18) 0.121(3) 0.091(2) 0.028(2) -0.0120(17) -0.0376(18)
O7W 0.0601(18) 0.146(4) 0.109(3) 0.007(2) 0.0112(19) 0.013(2)
O8W 0.0698(18) 0.132(2) 0.252(4) 0.131(2) 0.066(2) 0.0429(17)
O9W 0.0588(19) 0.126(3) 0.188(4) 0.008(3) -0.020(2) 0.008(2)
O10W 0.096(3) 0.137(3) 0.172(4) 0.040(3) -0.007(3) 0.032(3)
O11W 0.071(2) 0.163(4) 0.155(4) 0.015(3) -0.012(2) 0.009(3)
O12W 0.045(3) 0.106(5) 0.146(6) 0.046(4) -0.005(3) 0.028(3)
O13W 0.0549(17) 0.254(5) 0.0661(19) 0.041(3) 0.0116(15) 0.016(2)
O14W 0.0501(16) 0.130(3) 0.088(2) 0.015(2) -0.0136(15) -0.0096(18)
O15W 0.0534(16) 0.077(2) 0.160(3) -0.036(2) -0.0228(19) 0.0209(15)
O16W 0.0460(12) 0.0585(15) 0.0625(15) -0.0076(13) 0.0073(11) -0.0047(11)
O17W 0.0917(19) 0.072(2) 0.086(2) -0.0075(16) 0.0345(16) -0.0137(16)
C1 0.0325(13) 0.0353(14) 0.0298(12) 0.0022(12) 0.0098(11) -0.0046(11)
C2 0.0395(14) 0.0349(15) 0.0365(14) -0.0077(12) 0.0086(12) 0.0032(12)
C3 0.0310(13) 0.0294(14) 0.0547(17) 0.0124(13) 0.0077(12) -0.0046(12)

loop_
_atom_type_symbol
_atom_type_description
_atom_type_scat_dispersion_real
_atom_type_scat_dispersion_imag
_atom_type_scat_source
C C 0.0033 0.0016 'International Tables Vol C Tables 4.2.6.8 and 6.1.1.4'
O O 0.0106 0.0060 'International Tables Vol C Tables 4.2.6.8 and 6.1.1.4'
Na Na 0.0362 0.0249 'International Tables Vol C Tables 4.2.6.8 and 6.1.1.4'
P P 0.1023 0.0942 'International Tables Vol C Tables 4.2.6.8 and 6.1.1.4'
Mo Mo -1.6832 0.6857 'International Tables Vol C Tables 4.2.6.8 and 6.1.1.4'

loop_
_geom_angle_atom_site_label_1
_geom_angle_atom_site_label_2
_geom_angle_atom_site_label_3
_geom_angle
_geom_angle_site_symmetry_1
_geom_angle_site_symmetry_3
_geom_angle_publ_flag
O1 Mo1 O8 106.16(9) . . ?
O1 Mo1 O7 105.82(10) . . ?
O8 Mo1 O7 92.35(8) . . ?
O1 Mo1 O13 95.91(9) . . ?
O8 Mo1 O13 84.11(7) . . ?
O7 Mo1 O13 158.09(8) . . ?
O1 Mo1 O14 94.13(9) . . ?
O8 Mo1 O14 159.22(8) . . ?
O7 Mo1 O14 86.26(8) . . ?
O13 Mo1 O14 89.46(7) . . ?
O1 Mo1 Mo2 96.42(7) . . ?
O8 Mo1 Mo2 48.52(6) . . ?
O7 Mo1 Mo2 48.55(6) . . ?
O13 Mo1 Mo2 132.62(5) . . ?
O14 Mo1 Mo2 134.77(6) . . ?
O1 Mo1 Na4 111.79(8) . . ?
O8 Mo1 Na4 35.98(7) . . ?
O7 Mo1 Na4 122.00(7) . . ?
O13 Mo1 Na4 48.89(6) . . ?
O14 Mo1 Na4 131.23(7) . . ?
Mo2 Mo1 Na4 84.17(4) . . ?
O2 Mo2 O8 105.74(9) . . ?
O2 Mo2 O7 106.17(9) . . ?
O8 Mo2 O7 92.21(8) . . ?
O2 Mo2 O15 95.13(9) . . ?
O8 Mo2 O15 84.17(8) . . ?
O7 Mo2 O15 158.56(8) . . ?
O2 Mo2 O16 94.38(10) . . ?
O8 Mo2 O16 159.52(8) . . ?
O7 Mo2 O16 85.70(8) . . ?
O15 Mo2 O16 90.36(8) . . ?
O2 Mo2 O26 169.49(9) . . ?
O8 Mo2 O26 81.50(7) . . ?
O7 Mo2 O26 80.77(7) . . ?
O15 Mo2 O26 77.80(7) . . ?
O16 Mo2 O26 78.06(7) . . ?
O2 Mo2 Mo1 96.38(7) . . ?
O8 Mo2 Mo1 48.44(5) . . ?
O7 Mo2 Mo1 48.48(6) . . ?
O15 Mo2 Mo1 132.58(6) . . ?
O16 Mo2 Mo1 134.13(5) . . ?
O26 Mo2 Mo1 94.14(4) . . ?
O2 Mo2 Na5 80.96(10) . 3_675 ?
O8 Mo2 Na5 147.74(8) . 3_675 ?
O7 Mo2 Na5 56.03(9) . 3_675 ?
O15 Mo2 Na5 127.28(8) . 3_675 ?
O16 Mo2 Na5 38.52(7) . 3_675 ?
O26 Mo2 Na5 97.03(8) . 3_675 ?
Mo1 Mo2 Na5 99.95(6) . 3_675 ?
O3 Mo3 O10 104.37(10) . . ?
O3 Mo3 O9 106.08(10) . . ?
O10 Mo3 O9 92.44(8) . . ?
O3 Mo3 O17 92.79(10) . . ?
O10 Mo3 O17 85.22(8) . . ?
O9 Mo3 O17 160.95(8) . . ?
O3 Mo3 O18 94.10(10) . . ?
O10 Mo3 O18 160.99(8) . . ?
O9 Mo3 O18 86.65(8) . . ?
O17 Mo3 O18 89.47(8) . . ?
O3 Mo3 O26 170.86(9) . . ?
O10 Mo3 O26 81.13(7) . . ?
O9 Mo3 O26 80.68(8) . . ?
O17 Mo3 O26 80.28(7) . . ?
O18 Mo3 O26 79.98(7) . . ?
O3 Mo3 Mo4 95.60(8) . . ?
O10 Mo3 Mo4 48.58(6) . . ?
O9 Mo3 Mo4 48.41(6) . . ?
O17 Mo3 Mo4 133.68(6) . . ?
O18 Mo3 Mo4 134.95(6) . . ?
O26 Mo3 Mo4 93.50(5) . . ?
O4 Mo4 O9 105.60(10) . . ?
O4 Mo4 O10 105.99(10) . . ?
O9 Mo4 O10 92.04(8) . . ?
O4 Mo4 O20 94.26(9) . . ?
O9 Mo4 O20 85.19(8) . . ?
O10 Mo4 O20 159.54(8) . . ?
O4 Mo4 O19 91.36(10) . . ?
O9 Mo4 O19 162.45(8) . . ?
O10 Mo4 O19 87.49(8) . . ?
O20 Mo4 O19 89.13(8) . . ?
O4 Mo4 O27 169.12(9) . . ?
O9 Mo4 O27 82.37(7) . . ?
O10 Mo4 O27 80.72(7) . . ?
O20 Mo4 O27 78.82(7) . . ?
O19 Mo4 O27 80.24(7) . . ?
O4 Mo4 Mo3 96.49(8) . . ?
O9 Mo4 Mo3 48.31(6) . . ?
O10 Mo4 Mo3 48.24(6) . . ?
O20 Mo4 Mo3 133.46(5) . . ?
O19 Mo4 Mo3 135.51(6) . . ?
O27 Mo4 Mo3 94.36(4) . . ?
O5 Mo5 O11 105.94(9) . . ?
O5 Mo5 O12 106.02(10) . . ?
O11 Mo5 O12 92.29(8) . . ?
O5 Mo5 O21 96.22(10) . . ?
O11 Mo5 O21 83.69(8) . . ?
O12 Mo5 O21 157.63(8) . . ?
O5 Mo5 O22 94.05(9) . . ?
O11 Mo5 O22 159.52(8) . . ?
O12 Mo5 O22 86.34(8) . . ?
O21 Mo5 O22 89.83(7) . . ?
O5 Mo5 Mo6 96.09(7) . . ?
O11 Mo5 Mo6 48.77(6) . . ?
O12 Mo5 Mo6 48.42(6) . . ?
O21 Mo5 Mo6 132.44(5) . . ?
O22 Mo5 Mo6 134.67(5) . . ?
O6 Mo6 O12 106.14(9) . . ?
O6 Mo6 O11 105.79(10) . . ?
O12 Mo6 O11 91.88(8) . . ?
O6 Mo6 O23 94.56(9) . . ?
O12 Mo6 O23 159.08(8) . . ?
O11 Mo6 O23 85.22(8) . . ?
O6 Mo6 O24 92.96(9) . . ?
O12 Mo6 O24 85.81(8) . . ?
O11 Mo6 O24 160.97(8) . . ?
O23 Mo6 O24 90.21(8) . . ?
O6 Mo6 O25 169.85(9) . . ?
O12 Mo6 O25 80.87(7) . . ?
O11 Mo6 O25 80.92(7) . . ?
O23 Mo6 O25 78.22(7) . . ?
O24 Mo6 O25 80.07(7) . . ?
O6 Mo6 Mo5 96.11(7) . . ?
O12 Mo6 Mo5 48.49(6) . . ?
O11 Mo6 Mo5 48.25(6) . . ?
O23 Mo6 Mo5 133.41(6) . . ?
O24 Mo6 Mo5 134.13(5) . . ?
O25 Mo6 Mo5 94.04(4) . . ?
O6 Mo6 Na6 83.24(9) . 3_575 ?
O12 Mo6 Na6 42.04(8) . 3_575 ?
O11 Mo6 Na6 132.53(8) . 3_575 ?
O23 Mo6 Na6 141.46(8) . 3_575 ?
O24 Mo6 Na6 51.70(8) . 3_575 ?
O25 Mo6 Na6 97.91(7) . 3_575 ?
Mo5 Mo6 Na6 84.89(6) . 3_575 ?
Mo8 Mo7 O28 175.41(11) . . ?
Mo8 Mo7 O25 67.75(7) . . ?
O28 Mo7 O25 115.22(13) . . ?
Mo8 Mo7 O26 64.94(7) . . ?
O28 Mo7 O26 116.46(12) . . ?
O25 Mo7 O26 105.12(9) . . ?
Mo8 Mo7 O27 63.14(6) . . ?
O28 Mo7 O27 112.36(12) . . ?
O25 Mo7 O27 103.65(9) . . ?
O26 Mo7 O27 102.50(8) . . ?
Mo8 Mo7 Na9 138.28(7) . . ?
O28 Mo7 Na9 37.91(12) . . ?
O25 Mo7 Na9 150.82(9) . . ?
O26 Mo7 Na9 100.03(10) . . ?
O27 Mo7 Na9 84.81(11) . . ?
Mo7 Mo8 O27 67.07(6) . . ?
Mo7 Mo8 O26 65.37(6) . . ?
O27 Mo8 O26 105.07(9) . . ?
Mo7 Mo8 O29 175.79(9) . . ?
O27 Mo8 O29 111.93(11) . . ?
O26 Mo8 O29 118.64(11) . . ?
Mo7 Mo8 O25 62.35(7) . . ?
O27 Mo8 O25 102.79(9) . . ?
O26 Mo8 O25 102.19(9) . . ?
O29 Mo8 O25 114.51(10) . . ?
Mo7 Mo8 Na7 139.77(9) . . ?
O27 Mo8 Na7 152.19(12) . . ?
O26 Mo8 Na7 86.79(12) . . ?
O29 Mo8 Na7 41.97(13) . . ?
O25 Mo8 Na7 99.00(14) . . ?
Mo7 Mo8 Na4 136.84(5) . . ?
O27 Mo8 Na4 148.34(8) . . ?
O26 Mo8 Na4 104.82(8) . . ?
O29 Mo8 Na4 42.37(9) . . ?
O25 Mo8 Na4 80.79(7) . . ?
Na7 Mo8 Na4 23.34(13) . . ?
O30 P1 O23 110.74(12) . . ?
O30 P1 O14 111.02(11) . . ?
O23 P1 O14 109.48(11) . . ?
O30 P1 C1 110.49(13) . . ?
O23 P1 C1 108.28(12) . . ?
O14 P1 C1 106.72(12) . . ?
O30 P1 Na3 53.00(10) . . ?
O23 P1 Na3 58.39(9) . . ?
O14 P1 Na3 120.18(9) . . ?
C1 P1 Na3 133.09(11) . . ?
O31 P2 O13 110.93(11) . . ?
O31 P2 O24 111.29(11) . . ?
O13 P2 O24 108.99(11) . . ?
O31 P2 C1 111.30(12) . . ?
O13 P2 C1 107.50(12) . . ?
O24 P2 C1 106.65(12) . . ?
O31 P2 Na10 37.00(8) . . ?
O13 P2 Na10 76.14(8) . . ?
O24 P2 Na10 137.30(8) . . ?
C1 P2 Na10 112.00(10) . . ?
O33 P3 O16 111.18(12) . . ?
O33 P3 O18 111.63(13) . . ?
O16 P3 O18 109.17(12) . . ?
O33 P3 C2 110.14(13) . . ?
O16 P3 C2 107.96(13) . . ?
O18 P3 C2 106.59(13) . . ?
O33 P3 Na5 72.47(11) . 3_675 ?
O16 P3 Na5 41.01(9) . 3_675 ?
O18 P3 Na5 112.99(11) . 3_675 ?
C2 P3 Na5 135.97(12) . 3_675 ?
O32 P4 O15 111.40(12) . . ?
O32 P4 O17 111.33(11) . . ?
O15 P4 O17 108.46(11) . . ?
O32 P4 C2 111.26(13) . . ?
O15 P4 C2 107.50(12) . . ?
O17 P4 C2 106.68(13) . . ?
O32 P4 Na8 41.67(9) . . ?
O15 P4 Na8 72.91(9) . . ?
O17 P4 Na8 141.15(10) . . ?
C2 P4 Na8 109.73(12) . . ?
O32 P4 Na6 42.00(10) . . ?
O15 P4 Na6 86.48(10) . . ?
O17 P4 Na6 89.54(9) . . ?
C2 P4 Na6 153.19(11) . . ?
Na8 P4 Na6 51.62(8) . . ?
O35 P5 O20 111.01(12) . . ?
O35 P5 O21 111.52(11) . . ?
O20 P5 O21 109.39(12) . . ?
O35 P5 C3 111.15(13) . . ?
O20 P5 C3 106.77(12) . . ?
O21 P5 C3 106.79(13) . . ?
O34 P6 O22 111.21(13) . . ?
O34 P6 O19 111.50(12) . . ?
O22 P6 O19 109.15(12) . . ?
O34 P6 C3 110.03(14) . . ?
O22 P6 C3 107.54(13) . . ?
O19 P6 C3 107.24(13) . . ?
O1W Na1 O32 91.16(9) . 4_676 ?
O1W Na1 O2W 102.37(9) . . ?
O32 Na1 O2W 84.47(8) 4_676 . ?
O1W Na1 O30 87.33(8) . . ?
O32 Na1 O30 106.97(9) 4_676 . ?
O2W Na1 O30 165.02(9) . . ?
O1W Na1 O4W 167.61(10) . . ?
O32 Na1 O4W 100.73(9) 4_676 . ?
O2W Na1 O4W 82.41(9) . . ?
O30 Na1 O4W 85.89(8) . . ?
O1W Na1 O5W 90.72(11) . . ?
O32 Na1 O5W 164.13(11) 4_676 . ?
O2W Na1 O5W 79.73(10) . . ?
O30 Na1 O5W 88.86(10) . . ?
O4W Na1 O5W 78.79(11) . . ?
O1W Na1 Na3 43.25(7) . . ?
O32 Na1 Na3 115.24(8) 4_676 . ?
O2W Na1 Na3 136.59(9) . . ?
O30 Na1 Na3 47.39(7) . . ?
O4W Na1 Na3 126.43(8) . . ?
O5W Na1 Na3 76.22(10) . . ?
O1W Na1 Na6 130.84(9) . 4_676 ?
O32 Na1 Na6 43.64(7) 4_676 4_676 ?
O2W Na1 Na6 92.71(8) . 4_676 ?
O30 Na1 Na6 89.36(8) . 4_676 ?
O4W Na1 Na6 59.48(9) . 4_676 ?
O5W Na1 Na6 138.25(10) . 4_676 ?
Na3 Na1 Na6 128.79(8) . 4_676 ?
O1W Na1 Na2 137.15(8) . 3_675 ?
O32 Na1 Na2 103.67(7) 4_676 3_675 ?
O2W Na1 Na2 41.55(6) . 3_675 ?
O30 Na1 Na2 124.39(7) . 3_675 ?
O4W Na1 Na2 43.11(7) . 3_675 ?
O5W Na1 Na2 64.99(9) . 3_675 ?
Na3 Na1 Na2 140.96(6) . 3_675 ?
Na6 Na1 Na2 82.15(6) 4_676 3_675 ?
O1W Na1 Na8 87.67(9) . 4_676 ?
O32 Na1 Na8 33.69(7) 4_676 4_676 ?
O2W Na1 Na8 117.94(8) . 4_676 ?
O30 Na1 Na8 73.33(7) . 4_676 ?
O4W Na1 Na8 100.27(9) . 4_676 ?
O5W Na1 Na8 162.17(10) . 4_676 ?
Na3 Na1 Na8 90.64(8) . 4_676 ?
Na6 Na1 Na8 44.87(8) 4_676 4_676 ?
Na2 Na1 Na8 126.00(7) 3_675 4_676 ?
O31 Na2 O35 159.71(10) 4_685 . ?
O31 Na2 O3W 81.42(9) 4_685 . ?
O35 Na2 O3W 90.43(9) . . ?
O31 Na2 O6W 87.39(10) 4_685 . ?
O35 Na2 O6W 78.78(10) . . ?
O3W Na2 O6W 113.31(12) . . ?
O31 Na2 O2W 115.31(9) 4_685 3_675 ?
O35 Na2 O2W 81.79(8) . 3_675 ?
O3W Na2 O2W 83.12(8) . 3_675 ?
O6W Na2 O2W 154.44(12) . 3_675 ?
O31 Na2 O4W 75.46(8) 4_685 3_675 ?
O35 Na2 O4W 121.19(10) . 3_675 ?
O3W Na2 O4W 138.66(10) . 3_675 ?
O6W Na2 O4W 99.50(11) . 3_675 ?
O2W Na2 O4W 76.68(8) 3_675 3_675 ?
O31 Na2 Na10 41.98(6) 4_685 4_685 ?
O35 Na2 Na10 122.73(8) . 4_685 ?
O3W Na2 Na10 42.83(7) . 4_685 ?
O6W Na2 Na10 90.95(10) . 4_685 ?
O2W Na2 Na10 113.62(7) 3_675 4_685 ?
O4W Na2 Na10 116.06(8) 3_675 4_685 ?
O31 Na2 Na5 128.36(9) 4_685 . ?
O35 Na2 Na5 39.83(7) . . ?
O3W Na2 Na5 114.20(10) . . ?
O6W Na2 Na5 40.97(10) . . ?
O2W Na2 Na5 115.29(9) 3_675 . ?
O4W Na2 Na5 107.02(10) 3_675 . ?
Na10 Na2 Na5 120.13(9) 4_685 . ?
O31 Na2 Na1 104.61(7) 4_685 3_675 ?
O35 Na2 Na1 95.58(7) . 3_675 ?
O3W Na2 Na1 119.47(7) . 3_675 ?
O6W Na2 Na1 126.97(10) . 3_675 ?
O2W Na2 Na1 39.11(6) 3_675 3_675 ?
O4W Na2 Na1 39.59(6) 3_675 3_675 ?
Na10 Na2 Na1 132.00(6) 4_685 3_675 ?
Na5 Na2 Na1 107.77(8) . 3_675 ?
O9W Na3 O8W 120.66(19) 3_675 2 ?
O9W Na3 O1W 95.52(15) 3_675 . ?
O8W Na3 O1W 141.19(18) 2 . ?
O9W Na3 O16W 90.06(15) 3_675 2 ?
O8W Na3 O16W 82.26(13) 2 2 ?
O1W Na3 O16W 84.34(10) . 2 ?
O9W Na3 O30 113.65(15) 3_675 . ?
O8W Na3 O30 93.79(14) 2 . ?
O1W Na3 O30 82.81(10) . . ?
O16W Na3 O30 153.95(15) 2 . ?
O9W Na3 O23 79.00(13) 3_675 . ?
O8W Na3 O23 74.78(12) 2 . ?
O1W Na3 O23 130.16(11) . . ?
O16W Na3 O23 144.30(12) 2 . ?
O30 Na3 O23 56.24(7) . . ?
O9W Na3 P1 95.13(13) 3_675 . ?
O8W Na3 P1 86.36(11) 2 . ?
O1W Na3 P1 105.20(9) . . ?
O16W Na3 P1 168.59(11) 2 . ?
O30 Na3 P1 27.64(5) . . ?
O23 Na3 P1 28.85(5) . . ?
O9W Na3 Na1 97.13(14) 3_675 . ?
O8W Na3 Na1 133.50(15) 2 . ?
O1W Na3 Na1 42.68(7) . . ?
O16W Na3 Na1 126.90(10) 2 . ?
O30 Na3 Na1 43.18(6) . . ?
O23 Na3 Na1 88.39(7) . . ?
P1 Na3 Na1 62.55(5) . . ?
O9W Na3 Na10 100.61(14) 3_675 2 ?
O8W Na3 Na10 40.65(10) 2 2 ?
O1W Na3 Na10 125.00(10) . 2 ?
O16W Na3 Na10 43.89(7) 2 2 ?
O30 Na3 Na10 133.78(11) . 2 ?
O23 Na3 Na10 104.54(8) . 2 ?
P1 Na3 Na10 124.90(7) . 2 ?
Na1 Na3 Na10 159.71(10) . 2 ?
O9W Na3 Na9 24.58(14) 3_675 3_675 ?
O8W Na3 Na9 142.31(16) 2 3_675 ?
O1W Na3 Na9 76.28(11) . 3_675 ?
O16W Na3 Na9 103.03(12) 2 3_675 ?
O30 Na3 Na9 95.81(11) . 3_675 ?
O23 Na3 Na9 80.64(9) . 3_675 ?
P1 Na3 Na9 85.57(8) . 3_675 ?
Na1 Na3 Na9 72.63(9) . 3_675 ?
Na10 Na3 Na9 124.28(11) 2 3_675 ?
Na7 Na4 O14W 110.2(3) . . ?
Na7 Na4 O15W 140.7(3) . 3_575 ?
O14W Na4 O15W 88.25(16) . 3_575 ?
Na7 Na4 O8 68.3(2) . . ?
O14W Na4 O8 100.23(14) . . ?
O15W Na4 O8 144.16(14) 3_575 . ?
Na7 Na4 O29 71.3(3) . . ?
O14W Na4 O29 173.46(16) . . ?
O15W Na4 O29 86.88(14) 3_575 . ?
O8 Na4 O29 86.27(11) . . ?
Na7 Na4 O29 69.2(2) . 3_575 ?
O14W Na4 O29 88.51(12) . 3_575 ?
O15W Na4 O29 77.34(12) 3_575 3_575 ?
O8 Na4 O29 137.05(13) . 3_575 ?
O29 Na4 O29 86.17(11) . 3_575 ?
Na7 Na4 O13 129.9(3) . . ?
O14W Na4 O13 76.27(11) . . ?
O15W Na4 O13 87.27(12) 3_575 . ?
O8 Na4 O13 61.72(8) . . ?
O29 Na4 O13 107.82(11) . . ?
O29 Na4 O13 158.72(12) 3_575 . ?
Na7 Na4 Na7 84.6(3) . 3_575 ?
O14W Na4 Na7 125.01(16) . 3_575 ?
O15W Na4 Na7 57.05(17) 3_575 3_575 ?
O8 Na4 Na7 133.43(16) . 3_575 ?
O29 Na4 Na7 48.47(13) . 3_575 ?
O29 Na4 Na7 46.43(12) 3_575 3_575 ?
O13 Na4 Na7 133.79(15) . 3_575 ?
Na7 Na4 Mo8 76.6(2) . . ?
O14W Na4 Mo8 155.40(12) . . ?
O15W Na4 Mo8 101.04(12) 3_575 . ?
O8 Na4 Mo8 59.35(7) . . ?
O29 Na4 Mo8 30.64(6) . . ?
O29 Na4 Mo8 115.63(10) 3_575 . ?
O13 Na4 Mo8 81.44(7) . . ?
Na7 Na4 Mo8 78.37(11) 3_575 . ?
Na7 Na4 Mo1 96.7(2) . . ?
O14W Na4 Mo1 92.91(11) . . ?
O15W Na4 Mo1 117.34(11) 3_575 . ?
O8 Na4 Mo1 28.42(5) . . ?
O29 Na4 Mo1 93.20(9) . . ?
O29 Na4 Mo1 165.27(12) 3_575 . ?
O13 Na4 Mo1 33.81(5) . . ?
Na7 Na4 Mo1 139.21(12) 3_575 . ?
Mo8 Na4 Mo1 62.56(4) . . ?
Na7 Na4 Na4 62.4(3) . 3_575 ?
O14W Na4 Na4 129.94(14) . 3_575 ?
O15W Na4 Na4 79.02(13) 3_575 3_575 ?
O8 Na4 Na4 118.17(13) . 3_575 ?
O29 Na4 Na4 44.63(8) . 3_575 ?
O29 Na4 Na4 41.54(8) 3_575 3_575 ?
O13 Na4 Na4 149.26(13) . 3_575 ?
Na7 Na4 Na4 22.19(13) 3_575 3_575 ?
Mo8 Na4 Na4 74.50(8) . 3_575 ?
Mo1 Na4 Na4 135.89(11) . 3_575 ?
Na7 Na4 Na6 133.8(3) . 3_575 ?
O14W Na4 Na6 110.56(13) . 3_575 ?
O15W Na4 Na6 25.87(10) 3_575 3_575 ?
O8 Na4 Na6 123.31(10) . 3_575 ?
O29 Na4 Na6 65.81(10) . 3_575 ?
O29 Na4 Na6 91.22(10) 3_575 3_575 ?
O13 Na4 Na6 80.59(8) . 3_575 ?
Na7 Na4 Na6 54.26(13) 3_575 3_575 ?
Mo8 Na4 Na6 75.35(6) . 3_575 ?
Mo1 Na4 Na6 101.96(7) . 3_575 ?
Na4 Na4 Na6 75.08(9) 3_575 3_575 ?
O10W Na5 O35 87.63(16) . . ?
O10W Na5 O6W 152.4(2) . . ?
O35 Na5 O6W 81.01(13) . . ?
O10W Na5 O16 83.33(16) . 3_675 ?
O35 Na5 O16 161.9(2) . 3_675 ?
O6W Na5 O16 100.04(14) . 3_675 ?
O10W Na5 O18W 115.84(17) . . ?
O35 Na5 O18W 82.37(12) . . ?
O6W Na5 O18W 87.61(17) . . ?
O16 Na5 O18W 115.69(15) 3_675 . ?
O10W Na5 P3 76.23(14) . 3_675 ?
O35 Na5 P3 162.12(15) . 3_675 ?
O6W Na5 P3 116.87(13) . 3_675 ?
O16 Na5 P3 24.13(6) 3_675 3_675 ?
O18W Na5 P3 97.62(11) . 3_675 ?
O10W Na5 Na2 117.12(17) . . ?
O35 Na5 Na2 40.36(7) . . ?
O6W Na5 Na2 42.76(9) . . ?
O16 Na5 Na2 133.29(13) 3_675 . ?
O18W Na5 Na2 93.51(10) . . ?
P3 Na5 Na2 156.41(10) 3_675 . ?
O10W Na5 Mo2 94.34(15) . 3_675 ?
O35 Na5 Mo2 134.80(15) . 3_675 ?
O6W Na5 Mo2 76.73(11) . 3_675 ?
O16 Na5 Mo2 31.47(6) 3_675 3_675 ?
O18W Na5 Mo2 134.53(13) . 3_675 ?
P3 Na5 Mo2 55.60(5) 3_675 3_675 ?
Na2 Na5 Mo2 102.28(8) . 3_675 ?
O15W Na6 O12 105.80(16) . 3_575 ?
O15W Na6 O32 93.58(13) . . ?
O12 Na6 O32 156.05(16) 3_575 . ?
O15W Na6 O7W 94.34(18) . 3_575 ?
O12 Na6 O7W 76.70(13) 3_575 3_575 ?
O32 Na6 O7W 88.12(13) . 3_575 ?
O15W Na6 O13W 171.71(18) . 4_575 ?
O12 Na6 O13W 82.49(13) 3_575 4_575 ?
O32 Na6 O13W 78.38(13) . 4_575 ?
O7W Na6 O13W 87.49(16) 3_575 4_575 ?
O15W Na6 O24 75.46(13) . 3_575 ?
O12 Na6 O24 64.68(9) 3_575 3_575 ?
O32 Na6 O24 135.67(15) . 3_575 ?
O7W Na6 O24 134.74(16) 3_575 3_575 ?
O13W Na6 O24 108.86(13) 4_575 3_575 ?
O15W Na6 Na8 129.26(15) . . ?
O12 Na6 Na8 104.33(13) 3_575 . ?
O32 Na6 Na8 51.80(9) . . ?
O7W Na6 Na8 54.87(13) 3_575 . ?
O13W Na6 Na8 46.42(11) 4_575 . ?
O24 Na6 Na8 155.22(13) 3_575 . ?
O15W Na6 P4 73.34(10) . . ?
O12 Na6 P4 154.75(14) 3_575 . ?
O32 Na6 P4 23.50(5) . . ?
O7W Na6 P4 78.20(10) 3_575 . ?
O13W Na6 P4 99.19(12) 4_575 . ?
O24 Na6 P4 135.93(12) 3_575 . ?
Na8 Na6 P4 62.30(7) . . ?
O15W Na6 Mo6 104.18(13) . 3_575 ?
O12 Na6 Mo6 32.96(6) 3_575 3_575 ?
O32 Na6 Mo6 153.46(13) . 3_575 ?
O7W Na6 Mo6 109.62(12) 3_575 3_575 ?
O13W Na6 Mo6 82.74(10) 4_575 3_575 ?
O24 Na6 Mo6 37.08(5) 3_575 3_575 ?
Na8 Na6 Mo6 122.89(11) . 3_575 ?
P4 Na6 Mo6 172.08(11) . 3_575 ?
O15W Na6 Na7 54.06(16) . . ?
O12 Na6 Na7 86.21(14) 3_575 . ?
O32 Na6 Na7 94.23(13) . . ?
O7W Na6 Na7 40.47(15) 3_575 . ?
O13W Na6 Na7 127.90(17) 4_575 . ?
O24 Na6 Na7 111.49(14) 3_575 . ?
Na8 Na6 Na7 88.75(13) . . ?
P4 Na6 Na7 72.81(11) . . ?
Mo6 Na6 Na7 112.12(12) 3_575 . ?
O15W Na6 Na1 104.77(15) . 4_575 ?
O12 Na6 Na1 140.12(12) 3_575 4_575 ?
O32 Na6 Na1 41.10(7) . 4_575 ?
O7W Na6 Na1 125.56(14) 3_575 4_575 ?
O13W Na6 Na1 67.83(10) 4_575 4_575 ?
O24 Na6 Na1 99.55(11) 3_575 4_575 ?
Na8 Na6 Na1 74.33(9) . 4_575 ?
P4 Na6 Na1 60.38(5) . 4_575 ?
Mo6 Na6 Na1 113.94(9) 3_575 4_575 ?
Na7 Na6 Na1 132.96(12) . 4_575 ?
O15W Na6 Na4 27.24(10) . 3_575 ?
O12 Na6 Na4 78.56(10) 3_575 3_575 ?
O32 Na6 Na4 119.66(11) . 3_575 ?
O7W Na6 Na4 87.39(13) 3_575 3_575 ?
O13W Na6 Na4 161.04(13) 4_575 3_575 ?
O24 Na6 Na4 63.38(8) 3_575 3_575 ?
Na8 Na6 Na4 138.90(12) . 3_575 ?
P4 Na6 Na4 97.60(8) . 3_575 ?
Mo6 Na6 Na4 81.83(7) 3_575 3_575 ?
Na7 Na6 Na4 50.22(11) . 3_575 ?
Na1 Na6 Na4 129.07(9) 4_575 3_575 ?
Na4 Na7 O7W 125.1(4) . 3_575 ?
Na4 Na7 O8 76.9(3) . . ?
O7W Na7 O8 96.7(2) 3_575 . ?
Na4 Na7 O29 75.2(3) . . ?
O7W Na7 O29 159.6(4) 3_575 . ?
O8 Na7 O29 89.93(19) . . ?
Na4 Na7 O29 78.9(3) . 3_575 ?
O7W Na7 O29 91.9(2) 3_575 3_575 ?
O8 Na7 O29 155.0(4) . 3_575 ?
O29 Na7 O29 90.1(2) . 3_575 ?
Na4 Na7 O15W 139.5(4) . . ?
O7W Na7 O15W 88.0(3) 3_575 . ?
O8 Na7 O15W 126.3(3) . . ?
O29 Na7 O15W 72.6(2) . . ?
O29 Na7 O15W 77.28(19) 3_575 . ?
Na4 Na7 Na4 95.4(3) . 3_575 ?
O7W Na7 Na4 117.8(2) 3_575 3_575 ?
O8 Na7 Na4 141.1(2) . 3_575 ?
O29 Na7 Na4 51.55(13) . 3_575 ?
O29 Na7 Na4 47.90(12) 3_575 3_575 ?
O15W Na7 Na4 44.87(12) . 3_575 ?
Na4 Na7 Mo8 80.0(2) . . ?
O7W Na7 Mo8 143.6(3) 3_575 . ?
O8 Na7 Mo8 60.70(12) . . ?
O29 Na7 Mo8 31.06(9) . . ?
O29 Na7 Mo8 120.9(2) 3_575 . ?
O15W Na7 Mo8 84.76(18) . . ?
Na4 Na7 Mo8 80.45(14) 3_575 . ?
Na4 Na7 Na6 156.2(3) . . ?
O7W Na7 Na6 47.76(17) 3_575 . ?
O8 Na7 Na6 123.8(2) . . ?
O29 Na7 Na6 113.0(3) . . ?
O29 Na7 Na6 78.80(17) 3_575 . ?
O15W Na7 Na6 40.45(13) . . ?
Na4 Na7 Na6 75.52(16) 3_575 . ?
Mo8 Na7 Na6 119.0(2) . . ?
Na4 Na7 Na7 71.6(3) . 3_575 ?
O7W Na7 Na7 132.6(3) 3_575 3_575 ?
O8 Na7 Na7 130.5(3) . 3_575 ?
O29 Na7 Na7 45.87(15) . 3_575 ?
O29 Na7 Na7 44.19(13) 3_575 3_575 ?
O15W Na7 Na7 68.5(2) . 3_575 ?
Na4 Na7 Na7 23.84(14) 3_575 3_575 ?
Mo8 Na7 Na7 76.80(18) . 3_575 ?
Na6 Na7 Na7 97.7(3) . 3_575 ?
O13W Na8 O17W 155.6(3) 4_575 . ?
O13W Na8 O32 89.27(15) 4_575 . ?
O17W Na8 O32 102.49(13) . . ?
O13W Na8 O17W 81.84(15) 4_575 3_565 ?
O17W Na8 O17W 88.78(15) . 3_565 ?
O32 Na8 O17W 167.97(18) . 3_565 ?
O13W Na8 O7W 97.59(19) 4_575 3_575 ?
O17W Na8 O7W 103.49(15) . 3_575 ?
O32 Na8 O7W 90.84(17) . 3_575 ?
O17W Na8 O7W 82.37(14) 3_565 3_575 ?
O13W Na8 Na6 59.34(17) 4_575 . ?
O17W Na8 Na6 144.39(17) . . ?
O32 Na8 Na6 55.12(11) . . ?
O17W Na8 Na6 113.01(14) 3_565 . ?
O7W Na8 Na6 55.40(14) 3_575 . ?
O13W Na8 P4 112.45(16) 4_575 . ?
O17W Na8 P4 83.43(11) . . ?
O32 Na8 P4 24.43(6) . . ?
O17W Na8 P4 158.96(14) 3_565 . ?
O7W Na8 P4 80.52(13) 3_575 . ?
Na6 Na8 P4 66.08(9) . . ?
O13W Na8 Na8 120.59(19) 4_575 3_565 ?
O17W Na8 Na8 46.57(11) . 3_565 ?
O32 Na8 Na8 148.85(14) . 3_565 ?
O17W Na8 Na8 42.22(10) 3_565 3_565 ?
O7W Na8 Na8 93.45(15) 3_575 3_565 ?
Na6 Na8 Na8 146.13(18) . 3_565 ?
P4 Na8 Na8 126.94(11) . 3_565 ?
O13W Na8 Na1 62.96(11) 4_575 4_575 ?
O17W Na8 Na1 117.77(13) . 4_575 ?
O32 Na8 Na1 33.48(6) . 4_575 ?
O17W Na8 Na1 142.48(12) 3_565 4_575 ?
O7W Na8 Na1 113.29(15) 3_575 4_575 ?
Na6 Na8 Na1 60.80(8) . 4_575 ?
P4 Na8 Na1 57.12(5) . 4_575 ?
Na8 Na8 Na1 152.77(18) 3_565 4_575 ?
O9W Na9 O5W 88.6(2) . 3_675 ?
O9W Na9 O9 82.07(18) . . ?
O5W Na9 O9 101.89(17) 3_675 . ?
O9W Na9 O28 117.7(3) . . ?
O5W Na9 O28 153.7(3) 3_675 . ?
O9 Na9 O28 81.46(15) . . ?
O9W Na9 O28 90.5(2) . 3_675 ?
O5W Na9 O28 92.40(17) 3_675 3_675 ?
O9 Na9 O28 163.7(3) . 3_675 ?
O28 Na9 O28 89.23(15) . 3_675 ?
O9W Na9 O20 123.66(18) . . ?
O5W Na9 O20 64.60(15) 3_675 . ?
O9 Na9 O20 59.14(11) . . ?
O28 Na9 O20 96.58(16) . . ?
O28 Na9 O20 135.8(2) 3_675 . ?
O9W Na9 Na9 109.2(3) . 3_675 ?
O5W Na9 Na9 130.6(2) 3_675 3_675 ?
O9 Na9 Na9 125.4(2) . 3_675 ?
O28 Na9 Na9 45.34(11) . 3_675 ?
O28 Na9 Na9 43.89(11) 3_675 3_675 ?
O20 Na9 Na9 126.1(2) . 3_675 ?
O9W Na9 Mo7 116.3(2) . . ?
O5W Na9 Mo7 140.4(2) 3_675 . ?
O9 Na9 Mo7 55.98(9) . . ?
O28 Na9 Mo7 26.97(8) . . ?
O28 Na9 Mo7 116.12(15) 3_675 . ?
O20 Na9 Mo7 75.84(10) . . ?
Na9 Na9 Mo7 72.25(12) 3_675 . ?
O9W Na9 Na3 23.70(13) . 3_675 ?
O5W Na9 Na3 66.96(13) 3_675 3_675 ?
O9 Na9 Na3 78.22(12) . 3_675 ?
O28 Na9 Na3 138.4(2) . 3_675 ?
O28 Na9 Na3 100.62(15) 3_675 3_675 ?
O20 Na9 Na3 103.37(11) . 3_675 ?
Na9 Na9 Na3 130.5(2) 3_675 3_675 ?
Mo7 Na9 Na3 127.50(13) . 3_675 ?
O8W Na10 O31 105.96(12) . . ?
O8W Na10 O3W 165.51(15) . 4_586 ?
O31 Na10 O3W 85.37(9) . 4_586 ?
O8W Na10 O16W 81.67(12) . . ?
O31 Na10 O16W 171.94(11) . . ?
O3W Na10 O16W 87.53(10) 4_586 . ?
O8W Na10 O14W 78.71(15) . . ?
O31 Na10 O14W 93.92(12) . . ?
O3W Na10 O14W 110.04(12) 4_586 . ?
O16W Na10 O14W 84.92(11) . . ?
O8W Na10 O11W 88.06(16) . . ?
O31 Na10 O11W 93.64(13) . . ?
O3W Na10 O11W 82.13(13) 4_586 . ?
O16W Na10 O11W 89.16(13) . . ?
O14W Na10 O11W 166.15(16) . . ?
O8W Na10 P2 84.44(10) . . ?
O31 Na10 P2 22.66(5) . . ?
O3W Na10 P2 107.71(8) 4_586 . ?
O16W Na10 P2 162.99(10) . . ?
O14W Na10 P2 82.76(9) . . ?
O11W Na10 P2 100.17(11) . . ?
O8W Na10 Na2 140.27(11) . 4_586 ?
O31 Na10 Na2 42.98(6) . 4_586 ?
O3W Na10 Na2 46.02(7) 4_586 4_586 ?
O16W Na10 Na2 131.43(9) . 4_586 ?
O14W Na10 Na2 119.51(11) . 4_586 ?
O11W Na10 Na2 73.56(12) . 4_586 ?
P2 Na10 Na2 65.33(4) . 4_586 ?
O8W Na10 Na3 38.80(10) . 2_545 ?
O31 Na10 Na3 142.93(9) . 2_545 ?
O3W Na10 Na3 127.78(10) 4_586 2_545 ?
O16W Na10 Na3 45.12(7) . 2_545 ?
O14W Na10 Na3 89.48(11) . 2_545 ?
O11W Na10 Na3 77.52(13) . 2_545 ?
P2 Na10 Na3 122.91(6) . 2_545 ?
Na2 Na10 Na3 151.01(8) 4_586 2_545 ?
Mo1 O7 Mo2 82.96(7) . . ?
Mo1 O8 Mo2 83.04(7) . . ?
Mo1 O8 Na7 150.2(2) . . ?
Mo2 O8 Na7 125.6(2) . . ?
Mo1 O8 Na4 115.61(10) . . ?
Mo2 O8 Na4 159.39(11) . . ?
Na7 O8 Na4 34.76(19) . . ?
Mo3 O9 Mo4 83.27(7) . . ?
Mo3 O9 Na9 154.96(18) . . ?
Mo4 O9 Na9 121.39(17) . . ?
Mo3 O10 Mo4 83.18(7) . . ?
Mo5 O11 Mo6 82.98(7) . . ?
Mo6 O12 Mo5 83.10(7) . . ?
Mo6 O12 Na6 105.00(11) . 3_575 ?
Mo5 O12 Na6 143.34(12) . 3_575 ?
P2 O13 Mo1 136.94(11) . . ?
P2 O13 Na4 114.04(11) . . ?
Mo1 O13 Na4 97.30(9) . . ?
P1 O14 Mo1 135.50(11) . . ?
P4 O15 Mo2 136.59(12) . . ?
P3 O16 Mo2 135.13(12) . . ?
P3 O16 Na5 114.86(13) . 3_675 ?
Mo2 O16 Na5 110.01(11) . 3_675 ?
P4 O17 Mo3 134.72(11) . . ?
P3 O18 Mo3 134.93(12) . . ?
P6 O19 Mo4 134.47(12) . . ?
P5 O20 Mo4 136.60(12) . . ?
P5 O20 Na9 117.78(13) . . ?
Mo4 O20 Na9 93.83(11) . . ?
P5 O21 Mo5 135.94(11) . . ?
P6 O22 Mo5 135.40(12) . . ?
P1 O23 Mo6 134.98(12) . . ?
P1 O23 Na3 92.76(10) . . ?
Mo6 O23 Na3 131.35(10) . . ?
P2 O24 Mo6 134.74(12) . . ?
P2 O24 Na6 132.58(12) . 3_575 ?
Mo6 O24 Na6 91.21(9) . 3_575 ?
Mo7 O25 Mo8 49.90(5) . . ?
Mo7 O25 Mo6 115.14(9) . . ?
Mo8 O25 Mo6 113.39(9) . . ?
Mo8 O26 Mo7 49.69(5) . . ?
Mo8 O26 Mo3 112.19(9) . . ?
Mo7 O26 Mo3 114.87(9) . . ?
Mo8 O26 Mo2 114.20(9) . . ?
Mo7 O26 Mo2 112.97(8) . . ?
Mo3 O26 Mo2 127.72(8) . . ?
Mo8 O27 Mo7 49.79(5) . . ?
Mo8 O27 Mo4 112.90(9) . . ?
Mo7 O27 Mo4 113.52(9) . . ?
Mo7 O28 Na9 115.12(17) . . ?
Mo7 O28 Na9 153.8(2) . 3_675 ?
Na9 O28 Na9 90.77(15) . 3_675 ?
Mo8 O29 Na7 106.97(17) . . ?
Mo8 O29 Na4 106.99(13) . . ?
Na7 O29 Na4 33.5(2) . . ?
Mo8 O29 Na7 162.0(2) . 3_575 ?
Na7 O29 Na7 89.9(2) . 3_575 ?
Na4 O29 Na7 83.63(18) . 3_575 ?
Mo8 O29 Na4 154.19(14) . 3_575 ?
Na7 O29 Na4 82.02(16) . 3_575 ?
Na4 O29 Na4 93.83(11) . 3_575 ?
Na7 O29 Na4 31.92(18) 3_575 3_575 ?
P1 O30 Na1 125.23(12) . . ?
P1 O30 Na3 99.37(12) . . ?
Na1 O30 Na3 89.43(9) . . ?
P2 O31 Na10 120.34(12) . . ?
P2 O31 Na2 143.06(12) . 4_586 ?
Na10 O31 Na2 95.04(9) . 4_586 ?
P4 O32 Na1 129.95(12) . 4_575 ?
P4 O32 Na8 113.90(12) . . ?
Na1 O32 Na8 112.82(11) 4_575 . ?
P4 O32 Na6 114.51(13) . . ?
Na1 O32 Na6 95.25(10) 4_575 . ?
Na8 O32 Na6 73.08(13) . . ?
P5 O35 Na5 125.14(14) . . ?
P5 O35 Na2 134.22(12) . . ?
Na5 O35 Na2 99.81(11) . . ?
Na1 O1W Na3 94.07(10) . . ?
Na1 O2W Na2 99.35(9) . 3_675 ?
Na10 O3W Na2 91.16(9) 4_685 . ?
Na1 O4W Na2 97.29(10) . 3_675 ?
Na9 O5W Na1 130.74(18) 3_675 . ?
Na5 O6W Na2 96.27(14) . . ?
Na7 O7W Na8 138.2(2) 3_575 3_575 ?
Na7 O7W Na6 91.8(2) 3_575 3_575 ?
Na8 O7W Na6 69.73(14) 3_575 3_575 ?
Na3 O8W Na10 100.54(16) 2_545 . ?
Na3 O9W Na9 131.7(2) 3_675 . ?
Na8 O13W Na6 74.24(17) 4_676 4_676 ?
Na4 O14W Na10 124.37(16) . . ?
Na6 O15W Na4 126.89(18) . 3_575 ?
Na6 O15W Na7 85.50(19) . . ?
Na4 O15W Na7 78.07(17) 3_575 . ?
Na10 O16W Na3 90.99(10) . 2_545 ?
Na8 O17W Na8 91.22(15) . 3_565 ?
Na5 O18W Na5 180.00(14) 3_685 . ?
P1 C1 P2 112.19(15) . . ?
P4 C2 P3 112.79(16) . . ?
P5 C3 P6 112.45(16) . . ?

loop_
_geom_bond_atom_site_label_1
_geom_bond_atom_site_label_2
_geom_bond_distance
_geom_bond_site_symmetry_2
_geom_bond_publ_flag
Mo1 O1 1.684(2) . ?
Mo1 O8 1.9346(18) . ?
Mo1 O7 1.936(2) . ?
Mo1 O13 2.0567(19) . ?
Mo1 O14 2.0692(19) . ?
Mo1 Mo2 2.5664(3) . ?
Mo1 Na4 3.666(2) . ?
Mo2 O2 1.697(2) . ?
Mo2 O8 1.9371(19) . ?
Mo2 O7 1.9384(19) . ?
Mo2 O15 2.0538(19) . ?
Mo2 O16 2.065(2) . ?
Mo2 O26 2.5170(19) . ?
Mo2 Na5 3.716(3) 3_675 ?
Mo3 O3 1.687(2) . ?
Mo3 O10 1.9374(19) . ?
Mo3 O9 1.9391(19) . ?
Mo3 O17 2.0775(19) . ?
Mo3 O18 2.087(2) . ?
Mo3 O26 2.4487(19) . ?
Mo3 Mo4 2.5786(3) . ?
Mo4 O4 1.690(2) . ?
Mo4 O9 1.9421(19) . ?
Mo4 O10 1.9474(19) . ?
Mo4 O20 2.0712(19) . ?
Mo4 O19 2.085(2) . ?
Mo4 O27 2.4403(19) . ?
Mo5 O5 1.682(2) . ?
Mo5 O11 1.9354(19) . ?
Mo5 O12 1.9420(19) . ?
Mo5 O21 2.0583(19) . ?
Mo5 O22 2.0743(18) . ?
Mo5 Mo6 2.5747(3) . ?
Mo6 O6 1.683(2) . ?
Mo6 O12 1.9399(19) . ?
Mo6 O11 1.9510(19) . ?
Mo6 O23 2.0666(19) . ?
Mo6 O24 2.077(2) . ?
Mo6 O25 2.4927(19) . ?
Mo6 Na6 3.444(3) 3_575 ?
Mo7 Mo8 1.5583(6) . ?
Mo7 O28 1.796(3) . ?
Mo7 O25 1.805(2) . ?
Mo7 O26 1.8577(19) . ?
Mo7 O27 1.8792(19) . ?
Mo7 Na9 3.586(4) . ?
Mo8 O27 1.820(2) . ?
Mo8 O26 1.851(2) . ?
Mo8 O29 1.852(2) . ?
Mo8 O25 1.8855(19) . ?
Mo8 Na7 3.433(5) . ?
Mo8 Na4 3.476(2) . ?
P1 O30 1.501(2) . ?
P1 O23 1.542(2) . ?
P1 O14 1.548(2) . ?
P1 C1 1.811(3) . ?
P1 Na3 3.192(2) . ?
P2 O31 1.497(2) . ?
P2 O13 1.534(2) . ?
P2 O24 1.552(2) . ?
P2 C1 1.820(3) . ?
P2 Na10 3.3527(19) . ?
P3 O33 1.506(2) . ?
P3 O16 1.535(2) . ?
P3 O18 1.537(2) . ?
P3 C2 1.830(3) . ?
P3 Na5 3.406(3) 3_675 ?
P4 O32 1.495(2) . ?
P4 O15 1.538(2) . ?
P4 O17 1.559(2) . ?
P4 C2 1.800(3) . ?
P4 Na8 3.304(3) . ?
P4 Na6 3.411(3) . ?
P5 O35 1.504(2) . ?
P5 O20 1.540(2) . ?
P5 O21 1.542(2) . ?
P5 C3 1.802(3) . ?
P6 O34 1.491(2) . ?
P6 O22 1.536(2) . ?
P6 O19 1.546(2) . ?
P6 C3 1.830(3) . ?
Na1 O1W 2.386(3) . ?
Na1 O32 2.389(2) 4_676 ?
Na1 O2W 2.393(3) . ?
Na1 O30 2.402(2) . ?
Na1 O4W 2.405(3) . ?
Na1 O5W 2.617(3) . ?
Na1 Na3 3.510(3) . ?
Na1 Na6 3.619(3) 4_676 ?
Na1 Na2 3.743(2) 3_675 ?
Na1 Na8 3.992(3) 4_676 ?
Na2 O31 2.383(2) 4_685 ?
Na2 O35 2.413(3) . ?
Na2 O3W 2.506(3) . ?
Na2 O6W 2.508(3) . ?
Na2 O2W 2.516(3) 3_675 ?
Na2 O4W 2.579(3) 3_675 ?
Na2 Na10 3.482(2) 4_685 ?
Na2 Na5 3.672(3) . ?
Na2 Na1 3.743(2) 3_675 ?
Na3 O9W 2.206(6) 3_675 ?
Na3 O8W 2.244(4) 2 ?
Na3 O1W 2.411(3) . ?
Na3 O16W 2.495(3) 2 ?
Na3 O30 2.584(3) . ?
Na3 O23 2.722(3) . ?
Na3 Na10 3.520(3) 2 ?
Na3 Na9 4.097(5) 3_675 ?
Na4 Na7 1.398(8) . ?
Na4 O14W 2.279(4) . ?
Na4 O15W 2.366(4) 3_575 ?
Na4 O8 2.388(3) . ?
Na4 O29 2.449(4) . ?
Na4 O29 2.595(3) 3_575 ?
Na4 O13 2.785(3) . ?
Na4 Na7 3.281(6) 3_575 ?
Na4 Na4 3.685(5) 3_575 ?
Na4 Na6 4.134(4) 3_575 ?
Na5 O10W 2.385(6) . ?
Na5 O35 2.387(3) . ?
Na5 O6W 2.422(5) . ?
Na5 O16 2.463(3) 3_675 ?
Na5 O18W 2.501(4) . ?
Na5 P3 3.406(3) 3_675 ?
Na5 Mo2 3.716(3) 3_675 ?
Na6 O15W 2.255(4) . ?
Na6 O12 2.388(3) 3_575 ?
Na6 O32 2.508(3) . ?
Na6 O7W 2.567(5) 3_575 ?
Na6 O13W 2.615(6) 4_575 ?
Na6 O24 2.704(4) 3_575 ?
Na6 Na8 2.925(5) . ?
Na6 Mo6 3.444(3) 3_575 ?
Na6 Na7 3.465(8) . ?
Na6 Na1 3.619(3) 4_575 ?
Na6 Na4 4.134(4) 3_575 ?
Na7 O7W 2.250(7) 3_575 ?
Na7 O8 2.279(5) . ?
Na7 O29 2.400(6) . ?
Na7 O29 2.472(6) 3_575 ?
Na7 O15W 2.814(8) . ?
Na7 Na4 3.281(6) 3_575 ?
Na7 Na7 3.444(11) 3_575 ?
Na8 O13W 2.202(4) 4_575 ?
Na8 O17W 2.304(4) . ?
Na8 O32 2.403(4) . ?
Na8 O17W 2.489(4) 3_565 ?
Na8 O7W 2.550(6) 3_575 ?
Na8 Na8 3.427(6) 3_565 ?
Na8 Na1 3.992(3) 4_575 ?
Na9 O9W 2.283(7) . ?
Na9 O5W 2.365(6) 3_675 ?
Na9 O9 2.375(4) . ?
Na9 O28 2.434(5) . ?
Na9 O28 2.497(4) 3_675 ?
Na9 O20 3.016(5) . ?
Na9 Na9 3.510(7) 3_675 ?
Na9 Na3 4.097(5) 3_675 ?
Na10 O8W 2.333(4) . ?
Na10 O31 2.338(3) . ?
Na10 O3W 2.367(3) 4_586 ?
Na10 O16W 2.441(3) . ?
Na10 O14W 2.509(4) . ?
Na10 O11W 2.597(5) . ?
Na10 Na2 3.482(2) 4_586 ?
Na10 Na3 3.520(3) 2_545 ?
O12 Na6 2.388(3) 3_575 ?
O16 Na5 2.463(3) 3_675 ?
O24 Na6 2.704(4) 3_575 ?
O28 Na9 2.497(4) 3_675 ?
O29 Na7 2.472(6) 3_575 ?
O29 Na4 2.595(3) 3_575 ?
O31 Na2 2.383(2) 4_586 ?
O32 Na1 2.389(2) 4_575 ?
O2W Na2 2.516(3) 3_675 ?
O3W Na10 2.367(3) 4_685 ?
O4W Na2 2.579(3) 3_675 ?
O5W Na9 2.365(6) 3_675 ?
O7W Na7 2.250(7) 3_575 ?
O7W Na8 2.550(6) 3_575 ?
O7W Na6 2.567(5) 3_575 ?
O8W Na3 2.244(4) 2_545 ?
O9W Na3 2.206(6) 3_675 ?
O13W Na8 2.202(4) 4_676 ?
O13W Na6 2.615(6) 4_676 ?
O15W Na4 2.366(4) 3_575 ?
O16W Na3 2.495(3) 2_545 ?
O17W Na8 2.489(4) 3_565 ?
O18W Na5 2.501(4) 3_685 ?
